data_4003052
loop_
_publ_author_name
'Li, Lan'
'Yi, Jun-Dong'
'Fang, Zhi-Bin'
'Wang, Xu-Sheng'
'Liu, Nan'
'Chen, Ya-Nan'
'Liu, Tian-Fu'
'Cao, Rong'

_publ_section_title
;
 Creating Giant Secondary Building Layers via Alkali-Etching Exfoliation
 for Precise Synthesis of Metal--Organic Frameworks
;
_journal_issue 18
_journal_name_full 'Chemistry of Materials'
_journal_page_first 7584
_journal_paper_doi 10.1021/acs.chemmater.9b02375
_journal_volume 31
_journal_year 2019
_chemical_formula_moiety '0.13(C160 H96 N72 O32 Zn16)'
_chemical_formula_sum 'C11.75 H11.75 N11.75 O11.75 Zn11.75'
_chemical_formula_weight 1273.68
_chemical_name_systematic PFC-17
_space_group_crystal_system tetragonal
_space_group_IT_number 87
_space_group_name_Hall '-I 4'
_space_group_name_H-M_alt 'I 4/m'
_symmetry_space_group_name_Hall '-I 4'
_symmetry_space_group_name_H-M 'I 4/m'
_atom_sites_solution_hydrogens geom
_audit_creation_date 2019-06-04
_audit_creation_method
;
Olex2 1.2
(compiled 2018.05.29 svn.r3508 for OlexSys, GUI svn.r5506)
;
_cell_angle_alpha 90
_cell_angle_beta 90
_cell_angle_gamma 90
_cell_formula_units_Z 8
_cell_length_a 13.3591(19)
_cell_length_b 13.3591(19)
_cell_length_c 42.446(5)
_cell_measurement_reflns_used 9991
_cell_measurement_temperature 100(2)
_cell_measurement_theta_max 25.37
_cell_measurement_theta_min 2.36
_cell_volume 7575.1(18)
_computing_cell_refinement 'SAINT V8.38A (?, 2016)'
_computing_data_reduction 'SAINT V8.38A (?, 2016)'
_computing_molecular_graphics 'Olex2 (Dolomanov et al., 2009)'
_computing_publication_material 'Olex2 (Dolomanov et al., 2009)'
_computing_structure_refinement 'ShelXL (Sheldrick, 2015)'
_computing_structure_solution 'SHELXT 2014/5 (Sheldrick, 2014)'
_diffrn_ambient_temperature 100.01
_diffrn_measured_fraction_theta_full 0.996
_diffrn_measured_fraction_theta_max 0.996
_diffrn_measurement_device_type 'Bruker APEX-II CCD'
_diffrn_measurement_method '\f and \w scans'
_diffrn_radiation_type MoK\a
_diffrn_radiation_wavelength 0.71073
_diffrn_reflns_av_R_equivalents 0.0680
_diffrn_reflns_av_unetI/netI 0.0305
_diffrn_reflns_Laue_measured_fraction_full 0.996
_diffrn_reflns_Laue_measured_fraction_max 0.996
_diffrn_reflns_limit_h_max 15
_diffrn_reflns_limit_h_min -16
_diffrn_reflns_limit_k_max 15
_diffrn_reflns_limit_k_min -16
_diffrn_reflns_limit_l_max 50
_diffrn_reflns_limit_l_min -50
_diffrn_reflns_number 24110
_diffrn_reflns_point_group_measured_fraction_full 0.996
_diffrn_reflns_point_group_measured_fraction_max 0.996
_diffrn_reflns_theta_full 25.242
_diffrn_reflns_theta_max 25.321
_diffrn_reflns_theta_min 2.156
_diffrn_standards_number 0
_exptl_absorpt_coefficient_mu 7.351
_exptl_absorpt_correction_T_max 0.7456
_exptl_absorpt_correction_T_min 0.5984
_exptl_absorpt_correction_type multi-scan
_exptl_absorpt_process_details
'SADABS-2016/2 (Bruker,2016/2) was used for absorption correction. wR2(int) was 0.0817 before and 0.0430 after correction. The Ratio of minimum to maximum transmission is 0.8026. The \l/2 correction factor is Not present.'
_exptl_crystal_colour colourless
_exptl_crystal_colour_primary colourless
_exptl_crystal_density_diffrn 2.234
_exptl_crystal_description plate
_exptl_crystal_F_000 4888
_exptl_crystal_size_max 0.21
_exptl_crystal_size_mid 0.21
_exptl_crystal_size_min 0.1
_refine_diff_density_max 2.761
_refine_diff_density_min -1.820
_refine_diff_density_rms 0.132
_refine_ls_extinction_method none
_refine_ls_goodness_of_fit_ref 1.080
_refine_ls_hydrogen_treatment constr
_refine_ls_matrix_type full
_refine_ls_number_parameters 108
_refine_ls_number_reflns 3509
_refine_ls_number_restraints 2
_refine_ls_restrained_S_all 1.080
_refine_ls_R_factor_all 0.0898
_refine_ls_R_factor_gt 0.0846
_refine_ls_shift/su_max 0.000
_refine_ls_shift/su_mean 0.000
_refine_ls_structure_factor_coef Fsqd
_refine_ls_weighting_details 'w=1/[\s^2^(Fo^2^)+(0.0717P)^2^+125.5598P] where P=(Fo^2^+2Fc^2^)/3'
_refine_ls_weighting_scheme calc
_refine_ls_wR_factor_gt 0.2140
_refine_ls_wR_factor_ref 0.2170
_reflns_Friedel_coverage 0.000
_reflns_number_gt 3133
_reflns_number_total 3509
_reflns_threshold_expression 'I > 2\s(I)'
_cod_data_source_file cm9b02375_si_002.cif
_cod_data_source_block mo_68301_0m_a_sq
_cod_original_cell_volume 7575(2)
_cod_database_code 4003052
_shelx_shelxl_version_number 2017/1
_shelx_space_group_comment
;
The symmetry employed for this shelxl refinement is uniquely defined
by the following loop, which should always be used as a source of
symmetry information in preference to the above space-group names.
They are only intended as comments.
;
_shelx_estimated_absorpt_t_max 0.527
_shelx_estimated_absorpt_t_min 0.307
_olex2_refinement_description
;
1. Fixed Uiso
 At 1.2 times of:
  All C(H) groups
2. Restrained planarity
 N2, C1, N1, N1_$1, C1_$1
 with sigma of 0.1
3. Uiso/Uaniso restraints and constraints
Uanis(N2) = Uanis(N3)
Uanis(N2) = Uanis(N1)
Uanis(C5) = Uanis(C6) = Uanis(C7) = Uanis(C2) = Uanis(C4) = Uanis(C3)
4.a Aromatic/amide H refined with riding coordinates:
 C10(H10), C9(H9), C6(H6), C7(H7), C3(H3), C4(H4)
4.b Fitted hexagon refined as free rotating group:
 C5(C6,C7,C2,C3,C4)
;
_olex2_submission_special_instructions 'No special instructions were received'

loop_
_space_group_symop_operation_xyz
'x, y, z'
'-x, -y, z'
'-y, x, z'
'y, -x, z'
'x+1/2, y+1/2, z+1/2'
'-x+1/2, -y+1/2, z+1/2'
'-y+1/2, x+1/2, z+1/2'
'y+1/2, -x+1/2, z+1/2'
'-x, -y, -z'
'x, y, -z'
'y, -x, -z'
'-y, x, -z'
'-x+1/2, -y+1/2, -z+1/2'
'x+1/2, y+1/2, -z+1/2'
'y+1/2, -x+1/2, -z+1/2'
'-y+1/2, x+1/2, -z+1/2'

loop_
_atom_site_label
_atom_site_type_symbol
_atom_site_fract_x
_atom_site_fract_y
_atom_site_fract_z
_atom_site_U_iso_or_equiv
_atom_site_adp_type
_atom_site_occupancy
_atom_site_site_symmetry_order
_atom_site_calc_flag
_atom_site_refinement_flags_posn
_atom_site_refinement_flags_adp
_atom_site_refinement_flags_occupancy
Zn1 Zn 0.33746(5) 0.22571(5) 0.28444(2) 0.0282(3) Uani 1 1 d . . .
N5 N 0.6417(4) 0.2754(3) 0.27276(11) 0.0284(10) Uani 1 1 d . . .
N4 N 0.6254(4) 0.2112(4) 0.24794(10) 0.0279(10) Uani 1 1 d . . .
N3 N 0.4822(7) 0.2325(7) 0.27279(15) 0.0784(15) Uani 1 1 d . . .
O1 O 0.2932(5) 0.1712(4) 0.32428(11) 0.0582(14) Uani 1 1 d . . .
O2 O 0.3853(4) 0.3024(5) 0.33733(11) 0.0599(15) Uani 1 1 d . . .
C10 C 0.5552(4) 0.2873(4) 0.28683(13) 0.0292(12) Uani 1 1 d . . .
H10 H 0.544834 0.329195 0.304631 0.035 Uiso 1 1 calc R . .
C9 C 0.5301(4) 0.1885(4) 0.24911(14) 0.0319(13) Uani 1 1 d . . .
H9 H 0.498408 0.144894 0.234505 0.038 Uiso 1 1 calc R . .
C8 C 0.3305(7) 0.2316(8) 0.34485(18) 0.065(2) Uani 1 1 d . . .
C5 C 0.3057(9) 0.2136(9) 0.37870(10) 0.151(3) Uani 1 1 d . . .
C6 C 0.3510(8) 0.2713(8) 0.40195(14) 0.151(3) Uani 1 1 d G . .
H6 H 0.399465 0.320145 0.396350 0.182 Uiso 1 1 calc R . .
C7 C 0.3253(9) 0.2574(8) 0.43338(12) 0.151(3) Uani 1 1 d G . .
H7 H 0.356203 0.296811 0.449264 0.182 Uiso 1 1 calc R . .
C2 C 0.2543(9) 0.1859(9) 0.44157(10) 0.151(3) Uani 1 1 d G . .
C3 C 0.2090(8) 0.1283(8) 0.41832(14) 0.151(3) Uani 1 1 d G . .
H3 H 0.160544 0.079377 0.423920 0.182 Uiso 1 1 calc R . .
C4 C 0.2347(8) 0.1421(8) 0.38689(12) 0.151(3) Uani 1 1 d G . .
H4 H 0.203804 0.102711 0.371006 0.182 Uiso 1 1 calc R . .
N1 N 0.1586(7) 0.1097(7) 0.48375(15) 0.0784(15) Uani 1 1 d . . .
N2 N 0.2941(10) 0.1900(9) 0.500000 0.0784(15) Uani 1 2 d S T P
C1 C 0.2346(12) 0.1583(11) 0.4751(2) 0.172(10) Uani 1 1 d . . .

loop_
_atom_site_aniso_label
_atom_site_aniso_U_11
_atom_site_aniso_U_22
_atom_site_aniso_U_33
_atom_site_aniso_U_23
_atom_site_aniso_U_13
_atom_site_aniso_U_12
Zn1 0.0284(4) 0.0356(4) 0.0205(4) -0.0037(3) -0.0035(2) 0.0042(3)
N5 0.034(3) 0.028(2) 0.024(2) -0.0021(19) 0.001(2) -0.0030(19)
N4 0.033(3) 0.031(2) 0.020(2) -0.0052(18) 0.0008(19) 0.001(2)
N3 0.105(4) 0.100(4) 0.030(2) -0.007(3) -0.006(3) -0.020(3)
O1 0.079(4) 0.075(4) 0.020(2) 0.005(2) -0.001(2) 0.005(3)
O2 0.065(4) 0.083(4) 0.031(2) 0.002(3) -0.003(2) 0.020(3)
C10 0.031(3) 0.031(3) 0.026(3) -0.011(2) -0.002(2) -0.004(2)
C9 0.030(3) 0.036(3) 0.030(3) -0.009(2) 0.000(2) 0.001(2)
C8 0.066(5) 0.098(7) 0.030(4) 0.004(4) 0.003(4) -0.010(5)
C5 0.211(7) 0.220(7) 0.0235(19) -0.001(3) 0.004(3) -0.111(6)
C6 0.211(7) 0.220(7) 0.0235(19) -0.001(3) 0.004(3) -0.111(6)
C7 0.211(7) 0.220(7) 0.0235(19) -0.001(3) 0.004(3) -0.111(6)
C2 0.211(7) 0.220(7) 0.0235(19) -0.001(3) 0.004(3) -0.111(6)
C3 0.211(7) 0.220(7) 0.0235(19) -0.001(3) 0.004(3) -0.111(6)
C4 0.211(7) 0.220(7) 0.0235(19) -0.001(3) 0.004(3) -0.111(6)
N1 0.105(4) 0.100(4) 0.030(2) -0.007(3) -0.006(3) -0.020(3)
N2 0.105(4) 0.100(4) 0.030(2) -0.007(3) -0.006(3) -0.020(3)
C1 0.201(17) 0.29(2) 0.027(5) -0.012(8) -0.003(7) -0.141(18)

loop_
_atom_type_symbol
_atom_type_description
_atom_type_scat_dispersion_real
_atom_type_scat_dispersion_imag
_atom_type_scat_source
C C 0.0033 0.0016 'International Tables Vol C Tables 4.2.6.8 and 6.1.1.4'
H H 0.0000 0.0000 'International Tables Vol C Tables 4.2.6.8 and 6.1.1.4'
N N 0.0061 0.0033 'International Tables Vol C Tables 4.2.6.8 and 6.1.1.4'
O O 0.0106 0.0060 'International Tables Vol C Tables 4.2.6.8 and 6.1.1.4'
Zn Zn 0.2839 1.4301 'International Tables Vol C Tables 4.2.6.8 and 6.1.1.4'

loop_
_geom_angle_atom_site_label_1
_geom_angle_atom_site_label_2
_geom_angle_atom_site_label_3
_geom_angle
_geom_angle_site_symmetry_1
_geom_angle_site_symmetry_3
N5 Zn1 N4 106.36(19) 4_565 16_545
N5 Zn1 C8 101.8(3) 4_565 .
N4 Zn1 C8 133.3(3) 16_545 .
N3 Zn1 N5 107.3(3) . 4_565
N3 Zn1 N4 100.0(3) . 16_545
N3 Zn1 C8 106.3(3) . .
O1 Zn1 N5 114.8(2) . 4_565
O1 Zn1 N4 104.2(2) . 16_545
O1 Zn1 N3 122.0(3) . .
O1 Zn1 C8 29.2(3) . .
N4 N5 Zn1 125.7(4) . 3_655
C10 N5 Zn1 127.7(4) . 3_655
C10 N5 N4 106.6(4) . .
N5 N4 Zn1 128.0(4) . 15
C9 N4 Zn1 126.4(4) . 15
C9 N4 N5 105.6(4) . .
C10 N3 Zn1 127.6(6) . .
C9 N3 Zn1 129.3(6) . .
C9 N3 C10 103.0(7) . .
C8 O1 Zn1 103.8(5) . .
N5 C10 N3 111.6(6) . .
N5 C10 H10 124.2 . .
N3 C10 H10 124.2 . .
N4 C9 N3 113.2(6) . .
N4 C9 H9 123.4 . .
N3 C9 H9 123.4 . .
O1 C8 Zn1 47.0(4) . .
O1 C8 C5 117.7(8) . .
O2 C8 Zn1 75.2(4) . .
O2 C8 O1 122.2(7) . .
O2 C8 C5 120.1(8) . .
C5 C8 Zn1 164.5(7) . .
C6 C5 C8 119.8(6) . .
C6 C5 C4 120.0 . .
C4 C5 C8 120.2(6) . .
C5 C6 H6 120.0 . .
C5 C6 C7 120.0 . .
C7 C6 H6 120.0 . .
C6 C7 H7 120.0 . .
C2 C7 C6 120.0 . .
C2 C7 H7 120.0 . .
C7 C2 C3 120.0 . .
C7 C2 C1 121.9(7) . .
C3 C2 C1 117.6(7) . .
C2 C3 H3 120.0 . .
C4 C3 C2 120.0 . .
C4 C3 H3 120.0 . .
C5 C4 H4 120.0 . .
C3 C4 C5 120.0 . .
C3 C4 H4 120.0 . .
C1 N1 N1 106.9(6) . 10_556
C1 N2 C1 99.0(14) . 10_556
N1 C1 C2 123.1(10) . .
N1 C1 N2 113.5(10) . .
N2 C1 C2 123.3(12) . .

loop_
_geom_bond_atom_site_label_1
_geom_bond_atom_site_label_2
_geom_bond_distance
_geom_bond_site_symmetry_2
Zn1 N5 2.018(5) 4_565
Zn1 N4 2.026(5) 16_545
Zn1 N3 1.998(9) .
Zn1 O1 1.934(5) .
Zn1 C8 2.567(8) .
N5 N4 1.375(6) .
N5 C10 1.311(7) .
N4 C9 1.311(7) .
N3 C10 1.357(10) .
N3 C9 1.328(10) .
O1 C8 1.289(11) .
O2 C8 1.238(11) .
C10 H10 0.9500 .
C9 H9 0.9500 .
C8 C5 1.494(9) .
C5 C6 1.3900 .
C5 C4 1.3900 .
C6 H6 0.9500 .
C6 C7 1.3900 .
C7 H7 0.9500 .
C7 C2 1.3900 .
C2 C3 1.3900 .
C2 C1 1.495(12) .
C3 H3 0.9500 .
C3 C4 1.3900 .
C4 H4 0.9500 .
N1 N1 1.379(13) 10_556
N1 C1 1.259(16) .
N2 C1 1.388(14) 10_556
N2 C1 1.388(14) .

loop_
_smtbx_masks_void_nr
_smtbx_masks_void_average_x
_smtbx_masks_void_average_y
_smtbx_masks_void_average_z
_smtbx_masks_void_volume
_smtbx_masks_void_count_electrons
1 -0.432 -0.124 -0.579 4192.0 568.8
